data_1518086
loop_
_publ_author_name
'Cordier, Gerhard'
'Schafer, Herbert'
'Schwidetzky, Christoph'

_publ_section_title
;
 Preparation and crystal structure of the new compound Sr4Bi6Se13
;
_journal_name_full 'Revue de Chimie Minerale'
_journal_page_first 631
_journal_page_last 638
_journal_volume 22
_journal_year 1985
_chemical_formula_sum 'Bi6 Se13 Sr4'
_chemical_formula_weight 2630.84
_space_group_IT_number 11
_symmetry_cell_setting monoclinic
_symmetry_Int_Tables_number 11
_symmetry_space_group_name_Hall '-P 2yb'
_symmetry_space_group_name_H-M 'P 1 21/m 1'
_cell_angle_alpha 90
_cell_angle_beta 90.58(2)
_cell_angle_gamma 90
_cell_formula_units_Z 2
_cell_length_a 18.398(7)
_cell_length_b 4.241(2)
_cell_length_c 17.037(7)
_cell_volume 1329.3(10)
_diffrn_ambient_temperature 293
_diffrn_radiation_probe x-ray
_diffrn_radiation_type MoK\a
_diffrn_radiation_wavelength 0.71069
_exptl_absorpt_coefficient_mu 65.302
_exptl_crystal_density_diffrn 6.573
_exptl_crystal_F_000 2184
_refine_ls_number_parameters 70
_refine_ls_number_reflns 3274
_refine_ls_wR_factor_gt 0.085
_cod_data_source_file RCM-1985-22-631-638.cif
_cod_data_source_block Sr4Bi6Se13
_cod_original_sg_symbol_H-M 'P 21/m'
_cod_database_code 1518086

loop_
_symmetry_equiv_pos_site_id
_symmetry_equiv_pos_as_xyz
1 x,y,z
2 -x,1/2+y,-z
3 -x,-y,-z
4 x,1/2-y,z

loop_
_atom_site_label
_atom_site_type_symbol
_atom_site_thermal_displace_type
_atom_site_fract_x
_atom_site_fract_y
_atom_site_fract_z
_atom_site_occupancy
_atom_site_U_iso_or_equiv
Bi4 Bi Uiso 0.95820(10) 0.75000 0.18660(10) 1.000 0.0124(4)
Bi5 Bi Uiso 0.87800(10) 0.25000 0.99190(10) 1.000 0.0106(4)
Bi6 Bi Uiso 0.97670(10) 0.25000 0.39320(10) 1.000 0.0210(5)
Se4 Se Uiso 0.0893(3) 0.25000 0.5210(4) 1.000 0.0211(12)
Se5 Se Uiso 0.9383(3) 0.25000 0.6952(3) 1.000 0.0138(10)
Se6 Se Uiso 0.1819(3) 0.25000 0.9210(3) 1.000 0.0109(9)
Se8 Se Uiso 0.9596(3) 0.75000 0.8942(3) 1.000 0.0132(10)
Se9 Se Uiso 0.7626(3) 0.25000 0.8932(3) 1.000 0.0107(9)
Se10 Se Uiso 0.8724(3) 0.25000 0.2640(3) 1.000 0.0140(10)
Bi1 Bi Uiso 0.37950(10) 0.75000 0.32570(10) 1.000 0.0119(4)
Bi2 Bi Uiso 0.52350(10) 0.25000 0.17110(10) 1.000 0.0097(4)
Bi3 Bi Uiso 0.57860(10) 0.25000 0.41680(10) 1.000 0.0118(4)
Se1 Se Uiso 0.4411(3) 0.25000 0.6992(3) 1.000 0.0123(10)
Se2 Se Uiso 0.4088(3) 0.25000 0.4591(3) 1.000 0.0123(10)
Se3 Se Uiso 0.3571(3) 0.25000 0.2191(3) 1.000 0.0117(10)
Se7 Se Uiso 0.7643(3) 0.25000 0.6398(3) 1.000 0.0131(10)
Se11 Se Uiso 0.5148(3) 0.25000 0.9296(3) 1.000 0.0126(10)
Se12 Se Uiso 0.6648(3) 0.25000 0.1239(3) 1.000 0.0111(9)
Se13 Se Uiso 0.7241(3) 0.25000 0.3855(3) 1.000 0.0148(10)
Sr1 Sr Uiso 0.2479(2) 0.25000 0.4885(2) 1.000 0.0034(7)
Sr2 Sr Uiso 0.1788(3) 0.25000 0.2293(3) 1.000 0.0127(9)
Sr3 Sr Uiso 0.3430(3) 0.25000 0.0158(3) 1.000 0.0151(10)
Sr4 Sr Uiso 0.2693(3) 0.25000 0.7564(3) 1.000 0.0147(9)

loop_
_atom_type_symbol
_atom_type_description
_atom_type_scat_dispersion_real
_atom_type_scat_dispersion_imag
_atom_type_scat_source
Bi Bi -4.1077 10.2566 ' International Tables Vol C Tables 4.2.6.8 and 6.1.1.4'
Se Se -0.0929 2.2259 ' International Tables Vol C Tables 4.2.6.8 and 6.1.1.4'
Sr Sr -1.5307 3.2498 ' International Tables Vol C Tables 4.2.6.8 and 6.1.1.4'

loop_
_geom_angle_atom_site_label_1
_geom_angle_atom_site_label_2
_geom_angle_atom_site_label_3
_geom_angle
_geom_angle_site_symmetry_1
_geom_angle_site_symmetry_3
_geom_angle_publ_flag
Se10 Bi4 Se10 91.46(12) . 1_565 yes
Se6 Bi4 Se10 79.76(13) 2_656 . yes
Se8 Bi4 Se10 88.35(11) 2_746 . yes
Se5 Bi4 Se10 92.41(14) 2_756 . yes
Se8 Bi4 Se10 178.31(16) 2_756 . yes
Se6 Bi4 Se10 79.76(13) 2_656 1_565 yes
Se8 Bi4 Se10 178.31(16) 2_746 1_565 yes
Se5 Bi4 Se10 92.41(14) 2_756 1_565 yes
Se8 Bi4 Se10 88.35(11) 2_756 1_565 yes
Se6 Bi4 Se8 98.55(13) 2_656 2_746 yes
Se5 Bi4 Se6 168.71(16) 2_756 2_656 yes
Se6 Bi4 Se8 98.55(13) 2_656 2_756 yes
Se5 Bi4 Se8 89.27(14) 2_756 2_746 yes
Se8 Bi4 Se8 91.79(12) 2_746 2_756 yes
Se5 Bi4 Se8 89.27(14) 2_756 2_756 yes
Se8 Bi5 Se9 92.74(14) . . yes
Se8 Bi5 Se8 86.54(11) . 1_545 yes
Se6 Bi5 Se8 173.34(14) 2_647 . yes
Se6 Bi5 Se8 87.83(11) 2_657 . yes
Se8 Bi5 Se9 92.74(14) 1_545 . yes
Se6 Bi5 Se9 91.07(14) 2_647 . yes
Se6 Bi5 Se9 91.07(14) 2_657 . yes
Se6 Bi5 Se8 87.83(11) 2_647 1_545 yes
Se6 Bi5 Se8 173.34(14) 2_657 1_545 yes
Se6 Bi5 Se6 97.57(13) 2_647 2_657 yes
Se4 Bi6 Se10 177.48(17) 1_655 . yes
Se4 Bi6 Se10 96.14(15) 2_646 . yes
Se4 Bi6 Se10 96.14(15) 2_656 . yes
Se5 Bi6 Se10 87.93(13) 2_746 . yes
Se5 Bi6 Se10 87.93(13) 2_756 . yes
Se4 Bi6 Se4 85.54(15) 1_655 2_646 yes
Se4 Bi6 Se4 85.54(15) 1_655 2_656 yes
Se4 Bi6 Se5 90.27(14) 1_655 2_746 yes
Se4 Bi6 Se5 90.27(14) 1_655 2_756 yes
Se4 Bi6 Se4 95.99(14) 2_646 2_656 yes
Se4 Bi6 Se5 87.66(12) 2_646 2_746 yes
Se4 Bi6 Se5 174.21(15) 2_646 2_756 yes
Se4 Bi6 Se5 174.21(15) 2_656 2_746 yes
Se4 Bi6 Se5 87.66(12) 2_656 2_756 yes
Se5 Bi6 Se5 88.36(11) 2_746 2_756 yes
Se3 Bi1 Se7 90.18(14) 1_565 2_656 yes
Se1 Bi1 Se7 174.82(16) 2_656 2_656 yes
Se3 Bi1 Se3 97.54(12) . 1_565 yes
Se2 Bi1 Se3 88.93(10) . . yes
Se2 Bi1 Se2 84.60(10) . 1_565 yes
Se2 Bi1 Se3 173.52(11) . 1_565 yes
Se1 Bi1 Se2 85.95(13) 2_656 . yes
Se2 Bi1 Se7 90.22(14) . 2_656 yes
Se2 Bi1 Se3 173.52(11) 1_565 . yes
Se2 Bi1 Se3 88.93(10) 1_565 1_565 yes
Se1 Bi1 Se3 93.24(13) 2_656 . yes
Se3 Bi1 Se7 90.18(14) . 2_656 yes
Se1 Bi1 Se3 93.24(13) 2_656 1_565 yes
Se1 Bi1 Se2 85.95(13) 2_656 1_565 yes
Se2 Bi1 Se7 90.22(14) 1_565 2_656 yes
Se3 Bi2 Se12 177.78(16) . . yes
Se1 Bi2 Se11 88.22(10) 2_656 2_656 yes
Se1 Bi2 Se12 90.92(14) 2_656 . yes
Se1 Bi2 Se3 90.71(13) 2_646 . yes
Se3 Bi2 Se11 85.46(14) . 2_646 yes
Se1 Bi2 Se3 90.71(13) 2_656 . yes
Se3 Bi2 Se11 85.46(14) . 2_656 yes
Se1 Bi2 Se12 90.92(14) 2_646 . yes
Se11 Bi2 Se12 93.08(14) 2_646 . yes
Se1 Bi2 Se1 85.42(10) 2_646 2_656 yes
Se11 Bi2 Se12 93.08(14) 2_656 . yes
Se1 Bi2 Se11 88.22(10) 2_646 2_646 yes
Se11 Bi2 Se11 97.85(13) 2_646 2_656 yes
Se1 Bi2 Se11 172.53(13) 2_646 2_656 yes
Se1 Bi2 Se11 172.53(13) 2_656 2_646 yes
Se2 Bi3 Se13 178.28(16) . . yes
Se1 Bi3 Se2 88.39(10) 2_656 2_656 yes
Se2 Bi3 Se13 93.93(14) 2_646 . yes
Se1 Bi3 Se13 89.03(14) 2_656 . yes
Se1 Bi3 Se2 92.15(13) 2_646 . yes
Se2 Bi3 Se2 84.86(13) . 2_646 yes
Se1 Bi3 Se2 92.15(13) 2_656 . yes
Se2 Bi3 Se2 84.86(13) . 2_656 yes
Se1 Bi3 Se13 89.03(14) 2_646 . yes
Se2 Bi3 Se2 89.89(11) 2_646 2_656 yes
Se1 Bi3 Se1 93.19(12) 2_646 2_656 yes
Se2 Bi3 Se13 93.93(14) 2_656 . yes
Se1 Bi3 Se2 88.39(10) 2_646 2_646 yes
Se1 Bi3 Se2 176.67(15) 2_646 2_656 yes
Se1 Bi3 Se2 176.67(15) 2_656 2_646 yes
Bi6 Se4 Bi6 95.99(19) 2_646 2_656 yes
Bi6 Se4 Bi6 94.46(14) 1_455 2_656 yes
Bi6 Se4 Bi6 94.46(14) 1_455 2_646 yes
Bi6 Se5 Bi6 88.36(15) 2_746 2_756 yes
Bi4 Se5 Bi6 90.40(14) 2_746 2_746 yes
Bi4 Se5 Bi6 90.40(14) 2_746 2_756 yes
Bi5 Se6 Bi5 97.57(17) 2_647 2_657 yes
Bi4 Se6 Bi5 89.11(14) 2_646 2_647 yes
Bi4 Se6 Bi5 89.11(14) 2_646 2_657 yes
Bi5 Se8 Bi5 86.54(14) . 1_565 yes
Bi4 Se8 Bi5 175.24(18) 2_746 1_565 yes
Bi4 Se8 Bi5 90.70(4) 2_746 . yes
Bi4 Se8 Bi5 175.24(18) 2_756 . yes
Bi4 Se8 Bi5 90.70(4) 2_756 1_565 yes
Bi4 Se8 Bi4 91.79(15) 2_746 2_756 yes
Bi4 Se10 Bi6 89.22(14) 1_545 . yes
Bi4 Se10 Bi6 89.22(14) . . yes
Bi4 Se10 Bi4 91.46(15) . 1_545 yes
Bi1 Se1 Bi2 83.71(12) 2_646 2_646 yes
Bi1 Se1 Bi3 91.73(13) 2_646 2_646 yes
Bi1 Se1 Bi2 83.71(12) 2_646 2_656 yes
Bi1 Se1 Bi3 91.73(13) 2_646 2_656 yes
Bi2 Se1 Bi3 90.54(4) 2_646 2_646 yes
Bi2 Se1 Bi2 85.42(13) 2_646 2_656 yes
Bi2 Se1 Bi3 174.20(19) 2_646 2_656 yes
Bi2 Se1 Bi3 174.20(19) 2_656 2_646 yes
Bi3 Se1 Bi3 93.19(15) 2_646 2_656 yes
Bi2 Se1 Bi3 90.54(4) 2_656 2_656 yes
Bi1 Se2 Bi3 89.88(13) . . yes
Bi1 Se2 Bi1 84.60(13) . 1_545 yes
Bi1 Se2 Bi3 174.2(2) . 2_646 yes
Bi1 Se2 Bi3 92.53(4) . 2_656 yes
Bi1 Se2 Bi3 89.88(13) 1_545 . yes
Bi3 Se2 Bi3 95.14(14) . 2_646 yes
Bi3 Se2 Bi3 95.14(14) . 2_656 yes
Bi1 Se2 Bi3 92.53(4) 1_545 2_646 yes
Bi1 Se2 Bi3 174.2(2) 1_545 2_656 yes
Bi3 Se2 Bi3 89.89(14) 2_646 2_656 yes
Bi1 Se3 Bi2 91.77(14) . . yes
Bi1 Se3 Bi1 97.54(16) . 1_545 yes
Bi1 Se3 Bi2 91.77(14) 1_545 . yes
Bi2 Se11 Bi2 97.85(16) 2_646 2_656 yes

loop_
_geom_bond_atom_site_label_1
_geom_bond_atom_site_label_2
_geom_bond_distance
_geom_bond_site_symmetry_2
_geom_bond_publ_flag
Bi4 Se10 2.961(4) . yes
Bi4 Se10 2.961(4) 1_565 yes
Bi4 Se6 3.148(6) 2_656 yes
Bi4 Se8 2.953(4) 2_746 yes
Bi4 Se5 2.758(6) 2_756 yes
Bi4 Se8 2.953(4) 2_756 yes
Bi5 Se8 3.094(4) . yes
Bi5 Se9 2.695(6) . yes
Bi5 Se8 3.094(4) 1_545 yes
Bi5 Se6 2.819(4) 2_647 yes
Bi5 Se6 2.819(4) 2_657 yes
Bi6 Se10 2.906(6) . yes
Bi6 Se4 2.990(7) 1_655 yes
Bi6 Se4 2.854(5) 2_646 yes
Bi6 Se4 2.854(5) 2_656 yes
Bi6 Se5 3.043(4) 2_746 yes
Bi6 Se5 3.043(4) 2_756 yes
Bi1 Se2 3.151(4) . yes
Bi1 Se3 2.820(4) . yes
Bi1 Se2 3.151(4) 1_565 yes
Bi1 Se3 2.820(4) 1_565 yes
Bi1 Se1 3.332(6) 2_656 yes
Bi1 Se7 2.716(6) 2_656 yes
Bi2 Se3 3.177(6) . yes
Bi2 Se12 2.729(6) . yes
Bi2 Se1 3.126(4) 2_646 yes
Bi2 Se11 2.813(4) 2_646 yes
Bi2 Se1 3.126(4) 2_656 yes
Bi2 Se11 2.813(4) 2_656 yes
Bi3 Se2 3.213(6) . yes
Bi3 Se13 2.735(6) . yes
Bi3 Se1 2.919(4) 2_646 yes
Bi3 Se2 3.002(4) 2_646 yes
Bi3 Se1 2.919(4) 2_656 yes
Bi3 Se2 3.002(4) 2_656 yes

loop_
_geom_torsion_atom_site_label_1
_geom_torsion_atom_site_label_2
_geom_torsion_atom_site_label_3
_geom_torsion_atom_site_label_4
_geom_torsion
_geom_torsion_publ_flag
Se3 Bi1 Se2 Bi3 89.52(14) no
Se2 Bi1 Se3 Bi2 -91.60(13) no
